data_4305589
loop_
_publ_author_name
'Ru-Yin Li'
'Xin-Yi Wang'
'Tao Liu'
'Hong-Bin Xu'
'Fei Zhao'
'Zhe-Ming Wang'
'Song Gao'

_publ_section_title
;
Synthesis, Structure, and Magnetism of Three Azido-Bridged Co2+ Compounds
with a Flexible Coligand 1,2-(Tetrazole-1-yl)ethane
;
_journal_name_full 'Inorganic Chemistry'
_journal_page_first 8134
_journal_page_last 8142
_journal_paper_doi 10.1021/ic800570a
_journal_volume 47
_journal_year 2008
_chemical_formula_sum 'C4 H6 Co N14'
_chemical_formula_weight 309.16
_chemical_name_systematic
; 
 ? 
;
_space_group_IT_number 2
_symmetry_cell_setting triclinic
_symmetry_space_group_name_Hall '-P 1'
_symmetry_space_group_name_H-M 'P -1'
_atom_sites_solution_hydrogens geom
_atom_sites_solution_primary direct
_atom_sites_solution_secondary difmap
_audit_creation_method SHELXL-97
_cell_angle_alpha 75.6290(14)
_cell_angle_beta 88.1640(14)
_cell_angle_gamma 70.200(2)
_cell_formula_units_Z 2
_cell_length_a 6.5645(2)
_cell_length_b 9.0680(3)
_cell_length_c 9.6467(4)
_cell_measurement_reflns_used 5268
_cell_measurement_temperature 293(2)
_cell_measurement_theta_max 27.485
_cell_measurement_theta_min 3.395
_cell_volume 522.53(3)
_computing_cell_refinement 'HKL Scalepack (Otwinowski & Minor 1997)'
_computing_data_collection KappaCCD
_computing_data_reduction 'Denzo and Scalepak (Otwinowski & Minor, 1997)'
_computing_molecular_graphics 'Bruker SHELXTL V5.1 (Sheldrick, 1998)'
_computing_publication_material 'SHELXL-97 (Sheldrick, 1997)'
_computing_structure_refinement 'SHELXL-97 (Sheldrick, 1997)'
_computing_structure_solution 'SHELXS-97 (Sheldrick, 1990)'
_diffrn_ambient_temperature 293(2)
_diffrn_detector_area_resol_mean 9
_diffrn_measured_fraction_theta_full 0.995
_diffrn_measured_fraction_theta_max 0.995
_diffrn_measurement_device_type 'NONIUS KappaCCD Diffractometer'
_diffrn_measurement_method CCD
_diffrn_radiation_monochromator graphite
_diffrn_radiation_source 'fine-focus sealed tube'
_diffrn_radiation_type MoK\a
_diffrn_radiation_wavelength 0.71073
_diffrn_reflns_av_R_equivalents 0.0834
_diffrn_reflns_av_sigmaI/netI 0.0988
_diffrn_reflns_limit_h_max 8
_diffrn_reflns_limit_h_min -8
_diffrn_reflns_limit_k_max 11
_diffrn_reflns_limit_k_min -11
_diffrn_reflns_limit_l_max 12
_diffrn_reflns_limit_l_min -12
_diffrn_reflns_number 10547
_diffrn_reflns_theta_full 27.50
_diffrn_reflns_theta_max 27.50
_diffrn_reflns_theta_min 3.69
_exptl_absorpt_coefficient_mu 1.659
_exptl_absorpt_correction_T_max 0.952
_exptl_absorpt_correction_T_min 0.902
_exptl_absorpt_correction_type multi-scan
_exptl_absorpt_process_details 'Sortav (Blessing 1995)'
_exptl_crystal_colour pink
_exptl_crystal_density_diffrn 1.965
_exptl_crystal_density_method 'not measured'
_exptl_crystal_description block
_exptl_crystal_F_000 310
_exptl_crystal_size_max 0.06
_exptl_crystal_size_mid 0.04
_exptl_crystal_size_min 0.01
_refine_diff_density_max 0.884
_refine_diff_density_min -0.518
_refine_diff_density_rms 0.103
_refine_ls_extinction_method none
_refine_ls_goodness_of_fit_ref 0.952
_refine_ls_hydrogen_treatment constr
_refine_ls_matrix_type full
_refine_ls_number_parameters 175
_refine_ls_number_reflns 2386
_refine_ls_number_restraints 0
_refine_ls_restrained_S_all 0.952
_refine_ls_R_factor_all 0.0977
_refine_ls_R_factor_gt 0.0460
_refine_ls_shift/su_max 0.001
_refine_ls_shift/su_mean 0.000
_refine_ls_structure_factor_coef Fsqd
_refine_ls_weighting_details 'calc w=1/[\s^2^(Fo^2^)+(0.0540P)^2^+0.0000P] where P=(Fo^2^+2Fc^2^)/3'
_refine_ls_weighting_scheme calc
_refine_ls_wR_factor_gt 0.0979
_refine_ls_wR_factor_ref 0.1092
_reflns_number_gt 1437
_reflns_number_total 2386
_reflns_threshold_expression >2sigma(I)
_cod_data_source_file ic800570a-file002_3.cif
_cod_data_source_block 3-Co
_cod_database_code 4305589

loop_
_symmetry_equiv_pos_as_xyz
'x, y, z'
'-x, -y, -z'

loop_
_atom_site_label
_atom_site_type_symbol
_atom_site_fract_x
_atom_site_fract_y
_atom_site_fract_z
_atom_site_U_iso_or_equiv
_atom_site_adp_type
_atom_site_occupancy
_atom_site_symmetry_multiplicity
_atom_site_calc_flag
_atom_site_refinement_flags
_atom_site_disorder_assembly
_atom_site_disorder_group
Co1 Co 0.0000 0.0000 0.0000 0.0263(2) Uani 1 2 d S . .
Co2 Co 0.5000 0.0000 -0.5000 0.0267(2) Uani 1 2 d S . .
N2 N 0.2356(5) 0.1160(4) -0.7880(3) 0.0290(7) Uani 1 1 d . . .
N5 N 0.1911(5) 0.1129(4) -0.2868(4) 0.0303(8) Uani 1 1 d . . .
N14 N 0.5941(5) -0.3920(4) 0.1326(3) 0.0280(7) Uani 1 1 d . . .
N7 N 0.3577(5) -0.1807(4) -0.4900(3) 0.0316(8) Uani 1 1 d . . .
N11 N 0.2791(5) -0.2148(4) 0.0659(3) 0.0308(8) Uani 1 1 d . . .
N3 N 0.3686(5) 0.1193(4) -0.7122(4) 0.0403(9) Uani 1 1 d . . .
N10 N 0.2131(5) -0.3638(4) -0.4089(3) 0.0284(7) Uani 1 1 d . . .
N9 N 0.2750(5) -0.3742(4) -0.5413(4) 0.0403(9) Uani 1 1 d . . .
C4 C 0.4851(6) -0.2360(5) 0.0822(4) 0.0293(9) Uani 1 1 d . . .
H4 H 0.5452 -0.1543 0.0615 0.035 Uiso 1 1 calc R . .
C3 C 0.8282(5) -0.4793(5) 0.1665(4) 0.0311(9) Uani 1 1 d . . .
H3A H 0.9077 -0.4113 0.1164 0.037 Uiso 1 1 calc R . .
H3B H 0.8707 -0.5762 0.1312 0.037 Uiso 1 1 calc R . .
N8 N 0.3622(5) -0.2646(4) -0.5894(4) 0.0414(9) Uani 1 1 d . . .
N4 N 0.2153(5) 0.1338(4) -0.4108(4) 0.0392(9) Uani 1 1 d . . .
N13 N 0.4522(5) -0.4733(4) 0.1492(4) 0.0358(8) Uani 1 1 d . . .
N12 N 0.2627(5) -0.3655(4) 0.1098(4) 0.0352(8) Uani 1 1 d . . .
N6 N 0.1715(5) 0.0965(4) -0.1636(4) 0.0421(9) Uani 1 1 d . . .
C1 C 0.2635(6) -0.2441(5) -0.3805(4) 0.0350(10) Uani 1 1 d . . .
H1 H 0.2363 -0.2103 -0.2961 0.042 Uiso 1 1 calc R . .
C2 C 0.1089(6) -0.4728(5) -0.3251(4) 0.0335(9) Uani 1 1 d . . .
H2A H 0.1479 -0.5698 -0.3600 0.040 Uiso 1 1 calc R . .
H2B H -0.0472 -0.4205 -0.3393 0.040 Uiso 1 1 calc R . .
N1 N 0.0971(6) 0.1222(4) 0.1345(4) 0.0463(10) Uani 1 1 d . . .

loop_
_atom_site_aniso_label
_atom_site_aniso_U_11
_atom_site_aniso_U_22
_atom_site_aniso_U_33
_atom_site_aniso_U_23
_atom_site_aniso_U_13
_atom_site_aniso_U_12
Co1 0.0221(4) 0.0314(4) 0.0261(4) -0.0080(3) -0.0001(3) -0.0093(3)
Co2 0.0252(4) 0.0316(4) 0.0235(4) -0.0053(3) -0.0007(3) -0.0109(3)
N2 0.0316(18) 0.0250(18) 0.0276(18) -0.0039(14) 0.0035(15) -0.0081(14)
N5 0.0262(17) 0.0241(18) 0.042(2) -0.0081(16) 0.0082(16) -0.0116(14)
N14 0.0224(15) 0.0284(18) 0.0340(19) -0.0066(14) 0.0008(13) -0.0105(14)
N7 0.0329(17) 0.039(2) 0.0236(18) -0.0052(15) 0.0031(14) -0.0148(15)
N11 0.0287(18) 0.0331(19) 0.0305(19) -0.0042(15) -0.0038(14) -0.0126(15)
N3 0.044(2) 0.049(2) 0.032(2) -0.0036(16) -0.0090(16) -0.0246(18)
N10 0.0265(16) 0.0281(18) 0.0303(19) -0.0055(14) -0.0031(14) -0.0099(14)
N9 0.043(2) 0.043(2) 0.042(2) -0.0175(17) 0.0035(16) -0.0185(18)
C4 0.0261(19) 0.029(2) 0.033(2) -0.0087(17) 0.0043(16) -0.0088(17)
C3 0.0179(18) 0.030(2) 0.043(2) -0.0056(18) 0.0021(17) -0.0069(16)
N8 0.051(2) 0.048(2) 0.032(2) -0.0135(18) 0.0031(17) -0.0226(19)
N4 0.0307(18) 0.046(2) 0.036(2) -0.0096(17) 0.0054(16) -0.0077(16)
N13 0.0320(18) 0.035(2) 0.042(2) -0.0057(16) 0.0016(16) -0.0161(16)
N12 0.0277(17) 0.035(2) 0.042(2) -0.0082(16) -0.0020(15) -0.0112(15)
N6 0.039(2) 0.058(2) 0.035(2) -0.0121(19) 0.0116(16) -0.0241(18)
C1 0.037(2) 0.038(2) 0.035(3) -0.015(2) 0.0022(19) -0.0156(19)
C2 0.030(2) 0.031(2) 0.040(2) -0.0051(19) -0.0043(18) -0.0142(17)
N1 0.040(2) 0.044(2) 0.055(3) -0.0169(18) -0.0170(18) -0.0085(17)

loop_
_atom_type_symbol
_atom_type_description
_atom_type_scat_dispersion_real
_atom_type_scat_dispersion_imag
_atom_type_scat_source
C C 0.0033 0.0016 'International Tables Vol C Tables 4.2.6.8 and 6.1.1.4'
H H 0.0000 0.0000 'International Tables Vol C Tables 4.2.6.8 and 6.1.1.4'
N N 0.0061 0.0033 'International Tables Vol C Tables 4.2.6.8 and 6.1.1.4'
Co Co 0.3494 0.9721 'International Tables Vol C Tables 4.2.6.8 and 6.1.1.4'

loop_
_geom_angle_atom_site_label_1
_geom_angle_atom_site_label_2
_geom_angle_atom_site_label_3
_geom_angle
_geom_angle_site_symmetry_1
_geom_angle_site_symmetry_3
_geom_angle_publ_flag
N6 Co1 N6 180.0(3) 2 . ?
N6 Co1 N1 91.43(15) 2 . ?
N6 Co1 N1 88.57(15) . . ?
N6 Co1 N1 88.57(15) 2 2 ?
N6 Co1 N1 91.43(15) . 2 ?
N1 Co1 N1 180.0(3) . 2 ?
N6 Co1 N11 89.84(13) 2 . ?
N6 Co1 N11 90.16(13) . . ?
N1 Co1 N11 93.27(12) . . ?
N1 Co1 N11 86.73(12) 2 . ?
N6 Co1 N11 90.16(13) 2 2 ?
N6 Co1 N11 89.84(13) . 2 ?
N1 Co1 N11 86.73(12) . 2 ?
N1 Co1 N11 93.27(12) 2 2 ?
N11 Co1 N11 180.0(2) . 2 ?
N3 Co2 N3 180.00(10) 2_654 . ?
N3 Co2 N7 88.59(12) 2_654 . ?
N3 Co2 N7 91.41(12) . . ?
N3 Co2 N7 91.41(12) 2_654 2_654 ?
N3 Co2 N7 88.59(12) . 2_654 ?
N7 Co2 N7 180.0 . 2_654 ?
N3 Co2 N4 92.05(14) 2_654 2_654 ?
N3 Co2 N4 87.95(14) . 2_654 ?
N7 Co2 N4 91.79(13) . 2_654 ?
N7 Co2 N4 88.21(13) 2_654 2_654 ?
N3 Co2 N4 87.95(14) 2_654 . ?
N3 Co2 N4 92.05(14) . . ?
N7 Co2 N4 88.21(13) . . ?
N7 Co2 N4 91.79(13) 2_654 . ?
N4 Co2 N4 180.000(1) 2_654 . ?
N3 N2 N1 176.1(4) . 1_554 ?
N6 N5 N4 177.2(4) . . ?
C4 N14 N13 108.4(3) . . ?
C4 N14 C3 130.8(3) . . ?
N13 N14 C3 120.8(3) . . ?
C1 N7 N8 105.7(3) . . ?
C1 N7 Co2 126.7(3) . . ?
N8 N7 Co2 127.3(3) . . ?
C4 N11 N12 105.9(3) . . ?
C4 N11 Co1 131.8(3) . . ?
N12 N11 Co1 122.1(2) . . ?
N2 N3 Co2 136.7(3) . . ?
C1 N10 N9 107.7(3) . . ?
C1 N10 C2 131.7(3) . . ?
N9 N10 C2 120.6(3) . . ?
N8 N9 N10 107.3(3) . . ?
N11 C4 N14 109.2(3) . . ?
N11 C4 H4 125.4 . . ?
N14 C4 H4 125.4 . . ?
N14 C3 C2 113.4(3) . 2_645 ?
N14 C3 H3A 108.9 . . ?
C2 C3 H3A 108.9 2_645 . ?
N14 C3 H3B 108.9 . . ?
C2 C3 H3B 108.9 2_645 . ?
H3A C3 H3B 107.7 . . ?
N9 N8 N7 109.9(3) . . ?
N5 N4 Co2 123.6(3) . . ?
N12 N13 N14 106.3(3) . . ?
N13 N12 N11 110.1(3) . . ?
N5 N6 Co1 140.1(3) . . ?
N7 C1 N10 109.4(4) . . ?
N7 C1 H1 125.3 . . ?
N10 C1 H1 125.3 . . ?
N10 C2 C3 112.9(3) . 2_645 ?
N10 C2 H2A 109.0 . . ?
C3 C2 H2A 109.0 2_645 . ?
N10 C2 H2B 109.0 . . ?
C3 C2 H2B 109.0 2_645 . ?
H2A C2 H2B 107.8 . . ?
N2 N1 Co1 145.2(3) 1_556 . ?

loop_
_geom_bond_atom_site_label_1
_geom_bond_atom_site_label_2
_geom_bond_distance
_geom_bond_site_symmetry_2
_geom_bond_publ_flag
Co1 N6 2.095(4) 2 ?
Co1 N6 2.095(4) . ?
Co1 N1 2.136(3) . ?
Co1 N1 2.136(3) 2 ?
Co1 N11 2.144(3) . ?
Co1 N11 2.144(3) 2 ?
Co2 N3 2.118(3) 2_654 ?
Co2 N3 2.118(3) . ?
Co2 N7 2.126(3) . ?
Co2 N7 2.126(3) 2_654 ?
Co2 N4 2.141(3) 2_654 ?
Co2 N4 2.141(3) . ?
N2 N3 1.170(4) . ?
N2 N1 1.173(4) 1_554 ?
N5 N6 1.169(5) . ?
N5 N4 1.178(5) . ?
N14 C4 1.321(5) . ?
N14 N13 1.355(4) . ?
N14 C3 1.475(4) . ?
N7 C1 1.314(5) . ?
N7 N8 1.358(4) . ?
N11 C4 1.309(4) . ?
N11 N12 1.367(4) . ?
N10 C1 1.327(5) . ?
N10 N9 1.343(4) . ?
N10 C2 1.458(5) . ?
N9 N8 1.293(5) . ?
C4 H4 0.9300 . ?
C3 C2 1.514(5) 2_645 ?
C3 H3A 0.9700 . ?
C3 H3B 0.9700 . ?
N13 N12 1.292(4) . ?
C1 H1 0.9300 . ?
C2 C3 1.514(5) 2_645 ?
C2 H2A 0.9700 . ?
C2 H2B 0.9700 . ?
N1 N2 1.173(4) 1_556 ?
